data_7709437
loop_
_publ_author_name
'Helmer, Joschua'
'Hepp, Alexander'
'Lips, Felicitas'

_publ_section_title
;
 A strongly twisted Si&#xE001;Si bond with resemblance to a buckled dimer
 in an unexpected isomer of hexasilabenzene.
;
_journal_issue 8
_journal_name_full 'Dalton transactions (Cambridge, England : 2003)'
_journal_page_first 3254
_journal_page_last 3262
_journal_paper_doi 10.1039/d2dt00259k
_journal_volume 51
_journal_year 2022
_chemical_formula_sum 'C69 H103 I N6 Si12'
_chemical_formula_weight 1480.55
_space_group_crystal_system monoclinic
_space_group_IT_number 14
_space_group_name_Hall '-P 2ybc'
_space_group_name_H-M_alt 'P 1 21/c 1'
_atom_sites_solution_hydrogens geom
_audit_creation_method SHELXL-2016/6
_audit_update_record
;
2021-11-19 deposited with the CCDC.	2022-01-31 downloaded from the CCDC.
;
_cell_angle_alpha 90
_cell_angle_beta 102.567(2)
_cell_angle_gamma 90
_cell_formula_units_Z 4
_cell_length_a 12.5605(4)
_cell_length_b 24.9675(9)
_cell_length_c 25.2389(9)
_cell_measurement_reflns_used 9643
_cell_measurement_temperature 100(2)
_cell_measurement_theta_max 27.25
_cell_measurement_theta_min 2.17
_cell_volume 7725.4(5)
_computing_cell_refinement 'Bruker SAINT'
_computing_data_collection 'Bruker APEX2'
_computing_data_reduction 'Bruker SAINT'
_computing_molecular_graphics 'Bruker SHELXTL'
_computing_publication_material 'Bruker SHELXTL'
_computing_structure_refinement 'SHELXL-2016/6 (Sheldrick, 2016)'
_computing_structure_solution 'SHELXT 2014/5 (Sheldrick, 2014)'
_diffrn_ambient_temperature 100(2)
_diffrn_measured_fraction_theta_full 0.996
_diffrn_measured_fraction_theta_max 0.991
_diffrn_measurement_device_type 'Bruker APEX-II CCD'
_diffrn_measurement_method '\f and \w scans'
_diffrn_radiation_type MoK\a
_diffrn_radiation_wavelength 0.71073
_diffrn_reflns_av_R_equivalents 0.0484
_diffrn_reflns_av_unetI/netI 0.0349
_diffrn_reflns_Laue_measured_fraction_full 0.996
_diffrn_reflns_Laue_measured_fraction_max 0.991
_diffrn_reflns_limit_h_max 16
_diffrn_reflns_limit_h_min -16
_diffrn_reflns_limit_k_max 32
_diffrn_reflns_limit_k_min -31
_diffrn_reflns_limit_l_max 32
_diffrn_reflns_limit_l_min -32
_diffrn_reflns_number 86272
_diffrn_reflns_point_group_measured_fraction_full 0.996
_diffrn_reflns_point_group_measured_fraction_max 0.991
_diffrn_reflns_theta_full 25.242
_diffrn_reflns_theta_max 27.288
_diffrn_reflns_theta_min 1.631
_exptl_absorpt_coefficient_mu 0.643
_exptl_absorpt_correction_T_max 0.7455
_exptl_absorpt_correction_T_min 0.6228
_exptl_absorpt_correction_type multi-scan
_exptl_absorpt_process_details SADABS
_exptl_crystal_colour colorless
_exptl_crystal_density_diffrn 1.273
_exptl_crystal_description cube
_exptl_crystal_F_000 3120
_exptl_crystal_size_max 0.537
_exptl_crystal_size_mid 0.399
_exptl_crystal_size_min 0.354
_refine_diff_density_max 1.384
_refine_diff_density_min -0.411
_refine_diff_density_rms 0.115
_refine_ls_extinction_method none
_refine_ls_goodness_of_fit_ref 1.052
_refine_ls_hydrogen_treatment constr
_refine_ls_matrix_type full
_refine_ls_number_parameters 814
_refine_ls_number_reflns 17205
_refine_ls_number_restraints 0
_refine_ls_restrained_S_all 1.052
_refine_ls_R_factor_all 0.0498
_refine_ls_R_factor_gt 0.0429
_refine_ls_shift/su_max 0.000
_refine_ls_shift/su_mean 0.000
_refine_ls_structure_factor_coef Fsqd
_refine_ls_weighting_details 'w=1/[\s^2^(Fo^2^)+(0.0590P)^2^+13.1231P] where P=(Fo^2^+2Fc^2^)/3'
_refine_ls_weighting_scheme calc
_refine_ls_wR_factor_gt 0.1112
_refine_ls_wR_factor_ref 0.1175
_reflns_Friedel_coverage 0.000
_reflns_number_gt 15014
_reflns_number_total 17205
_reflns_threshold_expression 'I > 2\s(I)'
_cod_data_source_file d2dt00259k2.cif
_cod_data_source_block jh210616m1_a
_cod_depositor_comments 'Adding full bibliography for 7709435--7709439.cif.'
_cod_original_sg_symbol_H-M 'P 21/c'
_cod_database_code 7709437
_shelx_shelxl_version_number 2016/6
_shelx_space_group_comment
;
The symmetry employed for this shelxl refinement is uniquely defined
by the following loop, which should always be used as a source of
symmetry information in preference to the above space-group names.
They are only intended as comments.
;

loop_
_space_group_symop_operation_xyz
'x, y, z'
'-x, y+1/2, -z+1/2'
'-x, -y, -z'
'x, -y-1/2, z-1/2'

loop_
_atom_site_label
_atom_site_type_symbol
_atom_site_fract_x
_atom_site_fract_y
_atom_site_fract_z
_atom_site_U_iso_or_equiv
_atom_site_adp_type
_atom_site_occupancy
_atom_site_site_symmetry_order
_atom_site_calc_flag
_atom_site_refinement_flags_posn
_atom_site_refinement_flags_adp
_atom_site_refinement_flags_occupancy
_atom_site_disorder_assembly
_atom_site_disorder_group
I1 I 0.64308(2) 0.40850(2) 0.58912(2) 0.01748(6) Uani 1 1 d . . . . .
Si1 Si 0.55026(5) 0.37772(3) 0.72502(3) 0.01421(14) Uani 1 1 d . . . . .
Si2 Si 0.50468(5) 0.36061(3) 0.63231(3) 0.01433(14) Uani 1 1 d . . . . .
Si3 Si 0.36186(5) 0.41608(3) 0.64437(3) 0.01359(14) Uani 1 1 d . . . . .
Si4 Si 0.36624(5) 0.37897(3) 0.73266(3) 0.01383(14) Uani 1 1 d . . . . .
Si5 Si 0.39779(5) 0.46224(3) 0.77907(3) 0.01396(14) Uani 1 1 d . . . . .
Si6 Si 0.49706(5) 0.46816(3) 0.70846(3) 0.01363(14) Uani 1 1 d . . . . .
Si7 Si 0.60129(6) 0.25364(3) 0.60220(3) 0.01819(15) Uani 1 1 d . . . . .
Si8 Si 0.23420(6) 0.46682(3) 0.53365(3) 0.01648(14) Uani 1 1 d . . . . .
Si9 Si 0.31047(6) 0.25649(3) 0.74528(3) 0.01706(14) Uani 1 1 d . . . . .
Si10 Si 0.58209(6) 0.49508(3) 0.87682(3) 0.01796(15) Uani 1 1 d . . . . .
Si11 Si 0.22856(6) 0.55838(3) 0.73958(3) 0.01685(14) Uani 1 1 d . . . . .
Si12 Si 0.72531(6) 0.52571(3) 0.70854(3) 0.01646(14) Uani 1 1 d . . . . .
N1 N 0.49206(17) 0.29764(9) 0.60248(9) 0.0160(4) Uani 1 1 d . . . . .
N2 N 0.24520(16) 0.43311(9) 0.59607(9) 0.0153(4) Uani 1 1 d . . . . .
N3 N 0.29522(17) 0.32571(9) 0.75219(9) 0.0170(4) Uani 1 1 d . . . . .
N4 N 0.47610(18) 0.45303(9) 0.84486(9) 0.0166(4) Uani 1 1 d . . . . .
N5 N 0.29625(17) 0.50871(9) 0.78361(9) 0.0164(4) Uani 1 1 d . . . . .
N6 N 0.58271(17) 0.51875(9) 0.69448(9) 0.0159(4) Uani 1 1 d . . . . .
C1 C 0.6728(2) 0.35005(11) 0.77402(11) 0.0192(5) Uani 1 1 d . . . . .
H1A H 0.658581 0.312870 0.782828 0.029 Uiso 1 1 calc R U . . .
H1B H 0.687113 0.371565 0.807296 0.029 Uiso 1 1 calc R U . . .
H1C H 0.736404 0.351334 0.757437 0.029 Uiso 1 1 calc R U . . .
C2 C 0.3963(2) 0.28691(11) 0.56069(11) 0.0187(5) Uani 1 1 d . . . . .
C3 C 0.3769(2) 0.31405(12) 0.51153(12) 0.0246(6) Uani 1 1 d . . . . .
H3 H 0.426878 0.340583 0.505220 0.029 Uiso 1 1 calc R U . . .
C4 C 0.2847(3) 0.30269(13) 0.47145(13) 0.0334(7) Uani 1 1 d . . . . .
H4 H 0.271320 0.321979 0.438211 0.040 Uiso 1 1 calc R U . . .
C5 C 0.2126(3) 0.26334(14) 0.47987(14) 0.0359(8) Uani 1 1 d . . . . .
H5 H 0.150004 0.255335 0.452333 0.043 Uiso 1 1 calc R U . . .
C6 C 0.2317(2) 0.23588(13) 0.52824(14) 0.0315(7) Uani 1 1 d . . . . .
H6 H 0.182282 0.208884 0.534133 0.038 Uiso 1 1 calc R U . . .
C7 C 0.3234(2) 0.24750(11) 0.56862(12) 0.0234(6) Uani 1 1 d . . . . .
H7 H 0.336230 0.228286 0.601892 0.028 Uiso 1 1 calc R U . . .
C8 C 0.6549(2) 0.26265(12) 0.53939(12) 0.0255(6) Uani 1 1 d . . . . .
H8A H 0.594521 0.260480 0.507500 0.038 Uiso 1 1 calc R U . . .
H8B H 0.708168 0.234450 0.537414 0.038 Uiso 1 1 calc R U . . .
H8C H 0.690171 0.297748 0.540279 0.038 Uiso 1 1 calc R U . . .
C9 C 0.5548(2) 0.18306(11) 0.60310(12) 0.0251(6) Uani 1 1 d . . . . .
H9A H 0.520104 0.177744 0.633928 0.038 Uiso 1 1 calc R U . . .
H9B H 0.617618 0.159006 0.606628 0.038 Uiso 1 1 calc R U . . .
H9C H 0.502180 0.175195 0.569231 0.038 Uiso 1 1 calc R U . . .
C10 C 0.7093(2) 0.26673(12) 0.66387(11) 0.0236(6) Uani 1 1 d . . . . .
H10A H 0.733718 0.303979 0.663566 0.035 Uiso 1 1 calc R U . . .
H10B H 0.771070 0.242655 0.664283 0.035 Uiso 1 1 calc R U . . .
H10C H 0.679988 0.260455 0.696290 0.035 Uiso 1 1 calc R U . . .
C11 C 0.1453(2) 0.40672(10) 0.60044(10) 0.0161(5) Uani 1 1 d . . . . .
C12 C 0.1313(2) 0.35249(12) 0.58899(11) 0.0211(5) Uani 1 1 d . . . . .
H12 H 0.190453 0.332101 0.581797 0.025 Uiso 1 1 calc R U . . .
C13 C 0.0320(2) 0.32767(12) 0.58791(12) 0.0252(6) Uani 1 1 d . . . . .
H13 H 0.023333 0.290534 0.579943 0.030 Uiso 1 1 calc R U . . .
C14 C -0.0546(2) 0.35725(13) 0.59850(12) 0.0266(6) Uani 1 1 d . . . . .
H14 H -0.122968 0.340518 0.597450 0.032 Uiso 1 1 calc R U . . .
C15 C -0.0410(2) 0.41095(12) 0.61054(12) 0.0237(6) Uani 1 1 d . . . . .
H15 H -0.100087 0.431046 0.618215 0.028 Uiso 1 1 calc R U . . .
C16 C 0.0581(2) 0.43605(12) 0.61158(11) 0.0206(5) Uani 1 1 d . . . . .
H16 H 0.066585 0.473133 0.619869 0.025 Uiso 1 1 calc R U . . .
C17 C 0.3672(2) 0.46385(11) 0.51325(11) 0.0212(5) Uani 1 1 d . . . . .
H17A H 0.426471 0.466818 0.545552 0.032 Uiso 1 1 calc R U . . .
H17B H 0.372083 0.493453 0.488396 0.032 Uiso 1 1 calc R U . . .
H17C H 0.373350 0.429695 0.495011 0.032 Uiso 1 1 calc R U . . .
C18 C 0.1290(2) 0.43186(13) 0.48189(11) 0.0248(6) Uani 1 1 d . . . . .
H18A H 0.151836 0.394788 0.478084 0.037 Uiso 1 1 calc R U . . .
H18B H 0.120377 0.450324 0.446952 0.037 Uiso 1 1 calc R U . . .
H18C H 0.059308 0.432058 0.493386 0.037 Uiso 1 1 calc R U . . .
C19 C 0.1910(2) 0.53755(12) 0.53526(11) 0.0224(6) Uani 1 1 d . . . . .
H19A H 0.123016 0.539401 0.548217 0.034 Uiso 1 1 calc R U . . .
H19B H 0.179290 0.552738 0.498640 0.034 Uiso 1 1 calc R U . . .
H19C H 0.247894 0.557963 0.559765 0.034 Uiso 1 1 calc R U . . .
C20 C 0.1980(2) 0.33890(10) 0.77135(11) 0.0171(5) Uani 1 1 d . . . . .
C21 C 0.1023(2) 0.35289(11) 0.73520(12) 0.0213(5) Uani 1 1 d . . . . .
H21 H 0.101549 0.356324 0.697640 0.026 Uiso 1 1 calc R U . . .
C22 C 0.0078(2) 0.36188(13) 0.75365(13) 0.0270(6) Uani 1 1 d . . . . .
H22 H -0.057273 0.371656 0.728621 0.032 Uiso 1 1 calc R U . . .
C23 C 0.0072(2) 0.35680(12) 0.80803(13) 0.0267(6) Uani 1 1 d . . . . .
H23 H -0.058022 0.362609 0.820425 0.032 Uiso 1 1 calc R U . . .
C24 C 0.1027(2) 0.34313(12) 0.84434(12) 0.0242(6) Uani 1 1 d . . . . .
H24 H 0.102937 0.339432 0.881828 0.029 Uiso 1 1 calc R U . . .
C25 C 0.1981(2) 0.33483(11) 0.82628(11) 0.0206(5) Uani 1 1 d . . . . .
H25 H 0.263683 0.326331 0.851549 0.025 Uiso 1 1 calc R U . . .
C26 C 0.1979(2) 0.23090(12) 0.69052(12) 0.0239(6) Uani 1 1 d . . . . .
H26A H 0.128127 0.235450 0.701394 0.036 Uiso 1 1 calc R U . . .
H26B H 0.209773 0.192831 0.684348 0.036 Uiso 1 1 calc R U . . .
H26C H 0.196485 0.250970 0.657006 0.036 Uiso 1 1 calc R U . . .
C27 C 0.3042(2) 0.22144(11) 0.80972(11) 0.0211(5) Uani 1 1 d . . . . .
H27A H 0.362459 0.234828 0.839082 0.032 Uiso 1 1 calc R U . . .
H27B H 0.313553 0.182845 0.805296 0.032 Uiso 1 1 calc R U . . .
H27C H 0.233295 0.228206 0.818675 0.032 Uiso 1 1 calc R U . . .
C28 C 0.4444(2) 0.24250(11) 0.72837(12) 0.0221(6) Uani 1 1 d . . . . .
H28A H 0.449708 0.262138 0.695428 0.033 Uiso 1 1 calc R U . . .
H28B H 0.451041 0.203997 0.722257 0.033 Uiso 1 1 calc R U . . .
H28C H 0.503116 0.253971 0.758502 0.033 Uiso 1 1 calc R U . . .
C29 C 0.4572(2) 0.40804(11) 0.87749(10) 0.0174(5) Uani 1 1 d . . . . .
C30 C 0.5047(2) 0.35849(12) 0.87273(11) 0.0210(5) Uani 1 1 d . . . . .
H30 H 0.546944 0.353644 0.846128 0.025 Uiso 1 1 calc R U . . .
C31 C 0.4914(2) 0.31585(12) 0.90620(12) 0.0241(6) Uani 1 1 d . . . . .
H31 H 0.524560 0.282300 0.902314 0.029 Uiso 1 1 calc R U . . .
C32 C 0.4303(2) 0.32219(12) 0.94499(11) 0.0238(6) Uani 1 1 d . . . . .
H32 H 0.421426 0.293188 0.968015 0.029 Uiso 1 1 calc R U . . .
C33 C 0.3819(2) 0.37113(12) 0.95011(11) 0.0232(6) Uani 1 1 d . . . . .
H33 H 0.339106 0.375576 0.976557 0.028 Uiso 1 1 calc R U . . .
C34 C 0.3954(2) 0.41386(11) 0.91686(11) 0.0202(5) Uani 1 1 d . . . . .
H34 H 0.362165 0.447345 0.920980 0.024 Uiso 1 1 calc R U . . .
C35 C 0.7172(2) 0.46206(13) 0.88093(13) 0.0280(6) Uani 1 1 d . . . . .
H35A H 0.717267 0.426868 0.898137 0.042 Uiso 1 1 calc R U . . .
H35B H 0.774924 0.484342 0.902515 0.042 Uiso 1 1 calc R U . . .
H35C H 0.730220 0.457643 0.844276 0.042 Uiso 1 1 calc R U . . .
C36 C 0.5743(2) 0.51148(13) 0.94774(11) 0.0258(6) Uani 1 1 d . . . . .
H36A H 0.505221 0.529720 0.947696 0.039 Uiso 1 1 calc R U . . .
H36B H 0.635246 0.534962 0.963926 0.039 Uiso 1 1 calc R U . . .
H36C H 0.578396 0.478384 0.968966 0.039 Uiso 1 1 calc R U . . .
C37 C 0.5736(2) 0.55817(12) 0.83698(12) 0.0236(6) Uani 1 1 d . . . . .
H37A H 0.580918 0.550006 0.799951 0.035 Uiso 1 1 calc R U . . .
H37B H 0.632506 0.582357 0.854203 0.035 Uiso 1 1 calc R U . . .
H37C H 0.503057 0.575400 0.835781 0.035 Uiso 1 1 calc R U . . .
C38 C 0.2539(2) 0.50883(11) 0.83242(11) 0.0184(5) Uani 1 1 d . . . . .
C39 C 0.1676(2) 0.47542(12) 0.83644(12) 0.0228(6) Uani 1 1 d . . . . .
H39 H 0.141372 0.449929 0.808729 0.027 Uiso 1 1 calc R U . . .
C40 C 0.1197(3) 0.47928(13) 0.88106(13) 0.0295(7) Uani 1 1 d . . . . .
H40 H 0.059545 0.456958 0.883174 0.035 Uiso 1 1 calc R U . . .
C41 C 0.1588(3) 0.51528(13) 0.92238(13) 0.0312(7) Uani 1 1 d . . . . .
H41 H 0.126126 0.517459 0.952913 0.037 Uiso 1 1 calc R U . . .
C42 C 0.2458(3) 0.54809(12) 0.91888(12) 0.0279(6) Uani 1 1 d . . . . .
H42 H 0.273107 0.572870 0.947126 0.033 Uiso 1 1 calc R U . . .
C43 C 0.2931(2) 0.54483(11) 0.87420(11) 0.0221(5) Uani 1 1 d . . . . .
H43 H 0.352877 0.567420 0.872087 0.027 Uiso 1 1 calc R U . . .
C44 C 0.2747(2) 0.62643(11) 0.76491(11) 0.0228(6) Uani 1 1 d . . . . .
H44A H 0.251321 0.633478 0.798842 0.034 Uiso 1 1 calc R U . . .
H44B H 0.242706 0.653252 0.737740 0.034 Uiso 1 1 calc R U . . .
H44C H 0.354458 0.628369 0.771473 0.034 Uiso 1 1 calc R U . . .
C45 C 0.2475(2) 0.55040(11) 0.67006(11) 0.0208(5) Uani 1 1 d . . . . .
H45A H 0.324363 0.556348 0.669413 0.031 Uiso 1 1 calc R U . . .
H45B H 0.202115 0.576500 0.646328 0.031 Uiso 1 1 calc R U . . .
H45C H 0.226288 0.514076 0.657269 0.031 Uiso 1 1 calc R U . . .
C46 C 0.0791(2) 0.55397(13) 0.73622(13) 0.0270(6) Uani 1 1 d . . . . .
H46A H 0.053276 0.517834 0.724883 0.040 Uiso 1 1 calc R U . . .
H46B H 0.040709 0.580136 0.709928 0.040 Uiso 1 1 calc R U . . .
H46C H 0.064644 0.561611 0.772098 0.040 Uiso 1 1 calc R U . . .
C47 C 0.5288(2) 0.56387(11) 0.66378(11) 0.0170(5) Uani 1 1 d . . . . .
C48 C 0.4997(2) 0.60896(11) 0.68947(11) 0.0200(5) Uani 1 1 d . . . . .
H48 H 0.516327 0.610959 0.727980 0.024 Uiso 1 1 calc R U . . .
C49 C 0.4463(2) 0.65125(12) 0.65894(13) 0.0254(6) Uani 1 1 d . . . . .
H49 H 0.424681 0.681586 0.676720 0.030 Uiso 1 1 calc R U . . .
C50 C 0.4247(2) 0.64944(12) 0.60307(12) 0.0257(6) Uani 1 1 d . . . . .
H50 H 0.388901 0.678605 0.582395 0.031 Uiso 1 1 calc R U . . .
C51 C 0.4550(2) 0.60521(13) 0.57729(12) 0.0247(6) Uani 1 1 d . . . . .
H51 H 0.440461 0.603951 0.538770 0.030 Uiso 1 1 calc R U . . .
C52 C 0.5067(2) 0.56248(11) 0.60745(11) 0.0200(5) Uani 1 1 d . . . . .
H52 H 0.527249 0.532027 0.589417 0.024 Uiso 1 1 calc R U . . .
C53 C 0.7950(2) 0.46181(11) 0.73145(12) 0.0223(6) Uani 1 1 d . . . . .
H53A H 0.773902 0.449826 0.764698 0.033 Uiso 1 1 calc R U . . .
H53B H 0.874119 0.467108 0.738692 0.033 Uiso 1 1 calc R U . . .
H53C H 0.773746 0.434649 0.703077 0.033 Uiso 1 1 calc R U . . .
C54 C 0.7696(2) 0.55031(13) 0.64714(12) 0.0248(6) Uani 1 1 d . . . . .
H54A H 0.743674 0.525680 0.616848 0.037 Uiso 1 1 calc R U . . .
H54B H 0.849448 0.552170 0.654646 0.037 Uiso 1 1 calc R U . . .
H54C H 0.739119 0.586035 0.637587 0.037 Uiso 1 1 calc R U . . .
C55 C 0.7749(2) 0.57590(12) 0.76304(12) 0.0245(6) Uani 1 1 d . . . . .
H55A H 0.730734 0.608516 0.755632 0.037 Uiso 1 1 calc R U . . .
H55B H 0.851387 0.584522 0.763960 0.037 Uiso 1 1 calc R U . . .
H55C H 0.768596 0.561053 0.798172 0.037 Uiso 1 1 calc R U . . .
C56 C -0.0087(3) 0.20478(15) 0.78947(15) 0.0370(8) Uani 1 1 d . . . . .
H56A H -0.065863 0.198886 0.756757 0.056 Uiso 1 1 calc R U . . .
H56B H 0.044112 0.175375 0.793684 0.056 Uiso 1 1 calc R U . . .
H56C H 0.028420 0.238736 0.786178 0.056 Uiso 1 1 calc R U . . .
C57 C -0.0591(2) 0.20684(12) 0.83816(13) 0.0275(6) Uani 1 1 d . . . . .
C58 C -0.1424(3) 0.24276(13) 0.83978(14) 0.0324(7) Uani 1 1 d . . . . .
H58 H -0.168010 0.265698 0.809677 0.039 Uiso 1 1 calc R U . . .
C59 C -0.1887(3) 0.24568(14) 0.88436(16) 0.0373(8) Uani 1 1 d . . . . .
H59 H -0.245908 0.270489 0.884654 0.045 Uiso 1 1 calc R U . . .
C60 C -0.1525(3) 0.21267(15) 0.92893(15) 0.0370(8) Uani 1 1 d . . . . .
H60 H -0.183988 0.214941 0.959824 0.044 Uiso 1 1 calc R U . . .
C61 C -0.0697(3) 0.17639(14) 0.92764(15) 0.0376(8) Uani 1 1 d . . . . .
H61 H -0.044473 0.153309 0.957672 0.045 Uiso 1 1 calc R U . . .
C62 C -0.0236(3) 0.17372(13) 0.88258(14) 0.0331(7) Uani 1 1 d . . . . .
H62 H 0.033236 0.148763 0.882110 0.040 Uiso 1 1 calc R U . . .
C63 C -0.0724(3) 0.16763(19) 0.61988(18) 0.0518(11) Uani 1 1 d . . . . .
H63A H -0.037545 0.150145 0.654020 0.078 Uiso 1 1 calc R U . . .
H63B H -0.150396 0.159094 0.611185 0.078 Uiso 1 1 calc R U . . .
H63C H -0.062745 0.206496 0.623667 0.078 Uiso 1 1 calc R U . . .
C64 C -0.0210(3) 0.14796(14) 0.57512(13) 0.0314(7) Uani 1 1 d . . . . .
C65 C 0.0655(3) 0.11312(16) 0.58499(15) 0.0410(8) Uani 1 1 d . . . . .
H65 H 0.094274 0.101281 0.621031 0.049 Uiso 1 1 calc R U . . .
C66 C 0.1117(3) 0.09487(15) 0.54304(18) 0.0454(9) Uani 1 1 d . . . . .
H66 H 0.171206 0.070543 0.550641 0.055 Uiso 1 1 calc R U . . .
C67 C 0.0720(3) 0.11166(15) 0.49091(15) 0.0400(8) Uani 1 1 d . . . . .
H67 H 0.103373 0.099031 0.462230 0.048 Uiso 1 1 calc R U . . .
C68 C -0.0136(3) 0.14698(19) 0.48062(15) 0.0474(10) Uani 1 1 d . . . . .
H68 H -0.041474 0.159206 0.444628 0.057 Uiso 1 1 calc R U . . .
C69 C -0.0591(3) 0.16469(17) 0.52213(16) 0.0434(9) Uani 1 1 d . . . . .
H69 H -0.118473 0.189121 0.514281 0.052 Uiso 1 1 calc R U . . .

loop_
_atom_site_aniso_label
_atom_site_aniso_U_11
_atom_site_aniso_U_22
_atom_site_aniso_U_33
_atom_site_aniso_U_23
_atom_site_aniso_U_13
_atom_site_aniso_U_12
I1 0.01583(9) 0.01926(10) 0.01831(9) 0.00090(6) 0.00580(6) -0.00107(6)
Si1 0.0135(3) 0.0149(3) 0.0141(3) 0.0005(2) 0.0027(2) 0.0011(2)
Si2 0.0141(3) 0.0147(3) 0.0144(3) -0.0008(2) 0.0037(2) 0.0003(2)
Si3 0.0125(3) 0.0148(3) 0.0134(3) 0.0005(2) 0.0025(2) 0.0005(2)
Si4 0.0143(3) 0.0129(3) 0.0147(3) 0.0005(2) 0.0041(2) 0.0001(2)
Si5 0.0150(3) 0.0138(3) 0.0132(3) -0.0001(2) 0.0034(2) 0.0001(2)
Si6 0.0136(3) 0.0136(3) 0.0139(3) 0.0003(2) 0.0034(2) -0.0004(2)
Si7 0.0199(3) 0.0171(4) 0.0175(4) -0.0018(3) 0.0040(3) 0.0034(3)
Si8 0.0144(3) 0.0198(4) 0.0149(3) 0.0022(3) 0.0026(2) 0.0009(3)
Si9 0.0188(3) 0.0144(3) 0.0187(4) 0.0007(3) 0.0057(3) -0.0005(3)
Si10 0.0198(3) 0.0191(4) 0.0149(3) -0.0010(3) 0.0036(3) -0.0022(3)
Si11 0.0159(3) 0.0165(4) 0.0181(3) -0.0003(3) 0.0036(3) 0.0016(3)
Si12 0.0150(3) 0.0172(4) 0.0174(3) 0.0002(3) 0.0040(3) -0.0018(3)
N1 0.0185(10) 0.0143(11) 0.0151(10) -0.0008(8) 0.0033(8) 0.0008(8)
N2 0.0126(10) 0.0161(11) 0.0170(10) 0.0023(8) 0.0027(8) 0.0000(8)
N3 0.0177(10) 0.0135(11) 0.0210(11) 0.0003(8) 0.0071(8) 0.0012(8)
N4 0.0207(11) 0.0148(11) 0.0145(10) 0.0006(8) 0.0042(8) -0.0015(8)
N5 0.0190(10) 0.0158(11) 0.0151(10) 0.0002(8) 0.0055(8) 0.0019(8)
N6 0.0141(10) 0.0152(11) 0.0188(11) 0.0024(8) 0.0041(8) -0.0005(8)
C1 0.0163(12) 0.0200(13) 0.0205(13) 0.0014(10) 0.0023(10) 0.0031(10)
C2 0.0180(12) 0.0180(13) 0.0202(13) -0.0064(10) 0.0042(10) 0.0026(10)
C3 0.0277(14) 0.0202(14) 0.0242(14) -0.0009(11) 0.0020(11) 0.0023(11)
C4 0.0408(18) 0.0295(17) 0.0247(16) -0.0047(12) -0.0044(13) 0.0114(14)
C5 0.0290(16) 0.0326(18) 0.0390(19) -0.0165(14) -0.0083(13) 0.0052(13)
C6 0.0211(14) 0.0282(17) 0.0441(19) -0.0130(14) 0.0048(13) -0.0018(12)
C7 0.0236(13) 0.0199(14) 0.0279(15) -0.0038(11) 0.0080(11) -0.0002(11)
C8 0.0267(14) 0.0257(15) 0.0261(15) -0.0044(11) 0.0103(11) 0.0032(11)
C9 0.0325(15) 0.0188(14) 0.0230(14) -0.0017(11) 0.0037(11) 0.0036(11)
C10 0.0229(13) 0.0247(15) 0.0226(14) -0.0017(11) 0.0035(10) 0.0071(11)
C11 0.0137(12) 0.0197(13) 0.0143(12) 0.0018(9) 0.0018(9) -0.0016(9)
C12 0.0210(13) 0.0215(14) 0.0199(13) -0.0002(10) 0.0025(10) -0.0012(10)
C13 0.0252(14) 0.0219(15) 0.0274(15) -0.0006(11) 0.0034(11) -0.0067(11)
C14 0.0185(13) 0.0351(17) 0.0253(15) 0.0060(12) 0.0029(11) -0.0064(11)
C15 0.0141(12) 0.0324(16) 0.0247(14) 0.0042(11) 0.0043(10) 0.0027(10)
C16 0.0171(12) 0.0230(14) 0.0215(13) -0.0001(10) 0.0038(10) 0.0009(10)
C17 0.0208(13) 0.0221(14) 0.0220(14) 0.0033(10) 0.0076(10) 0.0016(10)
C18 0.0207(13) 0.0336(16) 0.0190(14) -0.0013(11) 0.0018(10) -0.0023(11)
C19 0.0240(13) 0.0249(15) 0.0177(13) 0.0048(10) 0.0036(10) 0.0052(11)
C20 0.0181(12) 0.0123(12) 0.0225(13) -0.0012(9) 0.0081(10) -0.0017(9)
C21 0.0202(13) 0.0217(14) 0.0225(14) 0.0015(10) 0.0060(10) -0.0002(10)
C22 0.0188(13) 0.0273(16) 0.0346(16) 0.0004(12) 0.0052(11) 0.0018(11)
C23 0.0213(13) 0.0246(15) 0.0382(17) -0.0023(12) 0.0151(12) -0.0001(11)
C24 0.0313(15) 0.0227(15) 0.0226(14) -0.0031(11) 0.0144(11) -0.0025(11)
C25 0.0217(13) 0.0166(13) 0.0238(14) -0.0002(10) 0.0053(10) -0.0011(10)
C26 0.0285(14) 0.0178(14) 0.0241(14) -0.0009(11) 0.0031(11) -0.0017(11)
C27 0.0254(13) 0.0169(13) 0.0225(14) 0.0039(10) 0.0081(10) 0.0010(10)
C28 0.0254(14) 0.0185(14) 0.0247(14) 0.0020(10) 0.0103(11) 0.0039(10)
C29 0.0170(12) 0.0216(14) 0.0125(12) 0.0003(9) 0.0008(9) -0.0017(9)
C30 0.0216(13) 0.0252(15) 0.0164(13) -0.0008(10) 0.0050(10) 0.0015(10)
C31 0.0257(14) 0.0213(14) 0.0237(14) 0.0006(11) 0.0019(11) 0.0019(11)
C32 0.0272(14) 0.0233(15) 0.0192(13) 0.0052(11) 0.0013(10) -0.0044(11)
C33 0.0270(14) 0.0272(15) 0.0161(13) 0.0019(11) 0.0060(10) -0.0032(11)
C34 0.0245(13) 0.0204(14) 0.0163(13) -0.0026(10) 0.0058(10) 0.0002(10)
C35 0.0228(14) 0.0272(16) 0.0320(16) -0.0053(12) 0.0017(11) -0.0002(11)
C36 0.0277(14) 0.0312(16) 0.0188(14) -0.0039(11) 0.0055(11) -0.0058(12)
C37 0.0263(14) 0.0230(15) 0.0218(14) -0.0012(11) 0.0061(11) -0.0046(11)
C38 0.0222(13) 0.0175(13) 0.0172(13) 0.0022(10) 0.0081(10) 0.0059(10)
C39 0.0254(14) 0.0204(14) 0.0245(14) 0.0038(11) 0.0095(11) 0.0030(11)
C40 0.0308(15) 0.0282(16) 0.0346(17) 0.0066(13) 0.0182(13) 0.0024(12)
C41 0.0431(18) 0.0309(17) 0.0263(16) 0.0077(12) 0.0221(13) 0.0110(13)
C42 0.0418(17) 0.0229(15) 0.0207(14) -0.0001(11) 0.0107(12) 0.0078(12)
C43 0.0262(14) 0.0182(14) 0.0229(14) 0.0013(10) 0.0072(11) 0.0031(10)
C44 0.0284(14) 0.0186(14) 0.0212(14) 0.0001(10) 0.0048(11) 0.0013(11)
C45 0.0210(13) 0.0216(14) 0.0190(13) 0.0003(10) 0.0028(10) 0.0012(10)
C46 0.0206(13) 0.0293(16) 0.0310(16) 0.0042(12) 0.0055(11) 0.0051(11)
C47 0.0131(11) 0.0174(13) 0.0208(13) 0.0028(10) 0.0041(9) -0.0027(9)
C48 0.0214(13) 0.0186(13) 0.0187(13) -0.0024(10) 0.0012(10) -0.0014(10)
C49 0.0257(14) 0.0158(14) 0.0325(16) -0.0008(11) 0.0016(11) 0.0013(11)
C50 0.0235(14) 0.0219(15) 0.0301(15) 0.0104(11) 0.0023(11) 0.0007(11)
C51 0.0203(13) 0.0331(16) 0.0200(14) 0.0051(11) 0.0027(10) -0.0020(11)
C52 0.0189(12) 0.0227(14) 0.0188(13) 0.0006(10) 0.0048(10) 0.0006(10)
C53 0.0172(12) 0.0211(14) 0.0274(15) 0.0008(11) 0.0023(10) 0.0021(10)
C54 0.0193(13) 0.0317(16) 0.0239(14) 0.0013(12) 0.0058(11) -0.0044(11)
C55 0.0196(13) 0.0260(15) 0.0276(15) -0.0070(12) 0.0043(11) -0.0044(11)
C56 0.0315(17) 0.0360(19) 0.044(2) -0.0038(15) 0.0102(14) -0.0076(14)
C57 0.0209(13) 0.0247(15) 0.0354(17) -0.0015(12) 0.0029(12) -0.0064(11)
C58 0.0273(15) 0.0273(17) 0.0408(19) 0.0075(13) 0.0031(13) 0.0001(12)
C59 0.0286(16) 0.0341(19) 0.050(2) 0.0004(15) 0.0106(14) 0.0023(13)
C60 0.0342(17) 0.042(2) 0.0347(18) -0.0027(15) 0.0073(14) -0.0093(14)
C61 0.0386(18) 0.0339(19) 0.0353(18) 0.0045(14) -0.0028(14) -0.0040(14)
C62 0.0274(15) 0.0260(16) 0.0409(19) -0.0005(13) -0.0038(13) 0.0016(12)
C63 0.049(2) 0.062(3) 0.051(2) -0.020(2) 0.0264(19) -0.0142(19)
C64 0.0319(16) 0.0324(17) 0.0317(17) -0.0058(13) 0.0108(13) -0.0072(13)
C65 0.0426(19) 0.048(2) 0.0318(18) 0.0112(16) 0.0078(14) 0.0006(16)
C66 0.047(2) 0.033(2) 0.060(3) 0.0083(17) 0.0215(19) 0.0144(16)
C67 0.049(2) 0.037(2) 0.0384(19) -0.0123(15) 0.0192(16) -0.0088(16)
C68 0.0384(19) 0.072(3) 0.0307(19) 0.0048(18) 0.0045(15) 0.0000(18)
C69 0.0301(17) 0.055(2) 0.046(2) 0.0084(17) 0.0084(15) 0.0120(16)

loop_
_atom_type_symbol
_atom_type_description
_atom_type_scat_dispersion_real
_atom_type_scat_dispersion_imag
_atom_type_scat_source
C C 0.0033 0.0016 'International Tables Vol C Tables 4.2.6.8 and 6.1.1.4'
H H 0.0000 0.0000 'International Tables Vol C Tables 4.2.6.8 and 6.1.1.4'
N N 0.0061 0.0033 'International Tables Vol C Tables 4.2.6.8 and 6.1.1.4'
Si Si 0.0817 0.0704 'International Tables Vol C Tables 4.2.6.8 and 6.1.1.4'
I I -0.4742 1.8119 'International Tables Vol C Tables 4.2.6.8 and 6.1.1.4'

loop_
_geom_angle_atom_site_label_1
_geom_angle_atom_site_label_2
_geom_angle_atom_site_label_3
_geom_angle
_geom_angle_site_symmetry_1
_geom_angle_site_symmetry_3
_geom_angle_publ_flag
C1 Si1 Si2 125.51(9) . . ?
C1 Si1 Si4 128.74(9) . . ?
Si2 Si1 Si4 93.08(3) . . ?
C1 Si1 Si6 128.68(9) . . ?
Si2 Si1 Si6 89.96(3) . . ?
Si4 Si1 Si6 75.99(3) . . ?
N1 Si2 Si1 125.62(8) . . ?
N1 Si2 Si3 126.36(8) . . ?
Si1 Si2 Si3 77.76(3) . . ?
N1 Si2 I1 104.27(8) . . ?
Si1 Si2 I1 107.67(3) . . ?
Si3 Si2 I1 113.13(3) . . ?
N2 Si3 Si2 127.28(8) . . ?
N2 Si3 Si4 126.08(8) . . ?
Si2 Si3 Si4 91.66(3) . . ?
N2 Si3 Si6 133.57(8) . . ?
Si2 Si3 Si6 87.66(3) . . ?
Si4 Si3 Si6 73.71(3) . . ?
N3 Si4 Si1 125.95(8) . . ?
N3 Si4 Si5 124.93(8) . . ?
Si1 Si4 Si5 89.47(3) . . ?
N3 Si4 Si3 130.60(8) . . ?
Si1 Si4 Si3 75.79(3) . . ?
Si5 Si4 Si3 95.02(3) . . ?
N5 Si5 N4 107.02(11) . . ?
N5 Si5 Si4 124.58(8) . . ?
N4 Si5 Si4 110.57(8) . . ?
N5 Si5 Si6 120.96(8) . . ?
N4 Si5 Si6 116.00(8) . . ?
Si4 Si5 Si6 75.22(3) . . ?
N6 Si6 Si1 124.32(8) . . ?
N6 Si6 Si5 129.80(8) . . ?
Si1 Si6 Si5 88.99(3) . . ?
N6 Si6 Si3 128.35(8) . . ?
Si1 Si6 Si3 74.84(3) . . ?
Si5 Si6 Si3 93.46(3) . . ?
N1 Si7 C10 108.34(12) . . ?
N1 Si7 C9 110.17(12) . . ?
C10 Si7 C9 109.31(14) . . ?
N1 Si7 C8 110.75(12) . . ?
C10 Si7 C8 110.98(14) . . ?
C9 Si7 C8 107.29(14) . . ?
N2 Si8 C19 113.70(12) . . ?
N2 Si8 C17 109.19(11) . . ?
C19 Si8 C17 109.30(13) . . ?
N2 Si8 C18 107.97(12) . . ?
C19 Si8 C18 107.23(14) . . ?
C17 Si8 C18 109.36(13) . . ?
N3 Si9 C28 109.43(12) . . ?
N3 Si9 C26 109.30(12) . . ?
C28 Si9 C26 110.16(14) . . ?
N3 Si9 C27 110.49(12) . . ?
C28 Si9 C27 108.95(13) . . ?
C26 Si9 C27 108.49(13) . . ?
N4 Si10 C36 112.47(12) . . ?
N4 Si10 C37 108.12(12) . . ?
C36 Si10 C37 108.99(14) . . ?
N4 Si10 C35 110.58(12) . . ?
C36 Si10 C35 106.32(14) . . ?
C37 Si10 C35 110.36(14) . . ?
N5 Si11 C45 112.53(12) . . ?
N5 Si11 C44 110.81(12) . . ?
C45 Si11 C44 109.40(13) . . ?
N5 Si11 C46 109.34(12) . . ?
C45 Si11 C46 106.84(13) . . ?
C44 Si11 C46 107.74(14) . . ?
N6 Si12 C53 111.70(12) . . ?
N6 Si12 C54 109.93(12) . . ?
C53 Si12 C54 109.75(14) . . ?
N6 Si12 C55 112.18(12) . . ?
C53 Si12 C55 106.84(14) . . ?
C54 Si12 C55 106.26(14) . . ?
C2 N1 Si2 117.93(17) . . ?
C2 N1 Si7 114.11(17) . . ?
Si2 N1 Si7 124.74(13) . . ?
C11 N2 Si3 116.62(17) . . ?
C11 N2 Si8 112.69(16) . . ?
Si3 N2 Si8 129.15(12) . . ?
C20 N3 Si4 116.44(17) . . ?
C20 N3 Si9 112.12(17) . . ?
Si4 N3 Si9 130.93(13) . . ?
C29 N4 Si10 114.05(17) . . ?
C29 N4 Si5 121.01(17) . . ?
Si10 N4 Si5 124.94(13) . . ?
C38 N5 Si5 117.86(17) . . ?
C38 N5 Si11 108.70(16) . . ?
Si5 N5 Si11 133.44(13) . . ?
C47 N6 Si6 115.71(16) . . ?
C47 N6 Si12 111.63(16) . . ?
Si6 N6 Si12 132.63(13) . . ?
C7 C2 C3 118.8(3) . . ?
C7 C2 N1 119.8(2) . . ?
C3 C2 N1 121.3(2) . . ?
C2 C3 C4 120.5(3) . . ?
C5 C4 C3 120.1(3) . . ?
C6 C5 C4 119.7(3) . . ?
C5 C6 C7 120.2(3) . . ?
C2 C7 C6 120.6(3) . . ?
C12 C11 C16 119.0(2) . . ?
C12 C11 N2 120.2(2) . . ?
C16 C11 N2 120.6(2) . . ?
C13 C12 C11 120.8(3) . . ?
C12 C13 C14 119.8(3) . . ?
C15 C14 C13 119.7(3) . . ?
C14 C15 C16 120.7(3) . . ?
C15 C16 C11 119.9(3) . . ?
C21 C20 C25 119.2(2) . . ?
C21 C20 N3 120.8(2) . . ?
C25 C20 N3 120.0(2) . . ?
C22 C21 C20 120.2(3) . . ?
C23 C22 C21 120.7(3) . . ?
C22 C23 C24 119.3(3) . . ?
C23 C24 C25 120.3(3) . . ?
C24 C25 C20 120.3(3) . . ?
C30 C29 C34 118.0(2) . . ?
C30 C29 N4 121.1(2) . . ?
C34 C29 N4 120.8(2) . . ?
C29 C30 C31 121.2(3) . . ?
C32 C31 C30 120.1(3) . . ?
C31 C32 C33 119.5(3) . . ?
C32 C33 C34 120.5(3) . . ?
C33 C34 C29 120.6(3) . . ?
C39 C38 C43 119.1(2) . . ?
C39 C38 N5 119.9(2) . . ?
C43 C38 N5 120.8(2) . . ?
C38 C39 C40 120.0(3) . . ?
C41 C40 C39 120.7(3) . . ?
C40 C41 C42 119.5(3) . . ?
C41 C42 C43 120.1(3) . . ?
C42 C43 C38 120.7(3) . . ?
C48 C47 C52 119.0(2) . . ?
C48 C47 N6 121.4(2) . . ?
C52 C47 N6 119.6(2) . . ?
C47 C48 C49 120.1(3) . . ?
C50 C49 C48 120.4(3) . . ?
C51 C50 C49 119.8(3) . . ?
C50 C51 C52 120.2(3) . . ?
C51 C52 C47 120.5(3) . . ?
C58 C57 C62 118.3(3) . . ?
C58 C57 C56 120.1(3) . . ?
C62 C57 C56 121.5(3) . . ?
C59 C58 C57 121.0(3) . . ?
C58 C59 C60 120.6(3) . . ?
C61 C60 C59 119.0(3) . . ?
C60 C61 C62 120.0(3) . . ?
C61 C62 C57 121.1(3) . . ?
C65 C64 C69 117.5(3) . . ?
C65 C64 C63 121.6(3) . . ?
C69 C64 C63 120.9(3) . . ?
C64 C65 C66 121.0(3) . . ?
C67 C66 C65 120.5(3) . . ?
C66 C67 C68 119.1(3) . . ?
C67 C68 C69 120.2(4) . . ?
C68 C69 C64 121.8(3) . . ?

loop_
_geom_bond_atom_site_label_1
_geom_bond_atom_site_label_2
_geom_bond_distance
_geom_bond_site_symmetry_2
_geom_bond_publ_flag
I1 Si2 2.5425(7) . ?
Si1 C1 1.883(3) . ?
Si1 Si2 2.3242(10) . ?
Si1 Si4 2.3611(9) . ?
Si1 Si6 2.3663(10) . ?
Si2 N1 1.735(2) . ?
Si2 Si3 2.3380(9) . ?
Si3 N2 1.743(2) . ?
Si3 Si4 2.4030(10) . ?
Si3 Si6 2.4486(10) . ?
Si4 N3 1.732(2) . ?
Si4 Si5 2.3768(10) . ?
Si5 N5 1.746(2) . ?
Si5 N4 1.751(2) . ?
Si5 Si6 2.3915(9) . ?
Si6 N6 1.744(2) . ?
Si7 N1 1.759(2) . ?
Si7 C10 1.857(3) . ?
Si7 C9 1.858(3) . ?
Si7 C8 1.866(3) . ?
Si8 N2 1.765(2) . ?
Si8 C19 1.850(3) . ?
Si8 C17 1.853(3) . ?
Si8 C18 1.861(3) . ?
Si9 N3 1.752(2) . ?
Si9 C28 1.856(3) . ?
Si9 C26 1.862(3) . ?
Si9 C27 1.864(3) . ?
Si10 N4 1.749(2) . ?
Si10 C36 1.859(3) . ?
Si10 C37 1.859(3) . ?
Si10 C35 1.869(3) . ?
Si11 N5 1.756(2) . ?
Si11 C45 1.832(3) . ?
Si11 C44 1.863(3) . ?
Si11 C46 1.864(3) . ?
Si12 N6 1.757(2) . ?
Si12 C53 1.851(3) . ?
Si12 C54 1.861(3) . ?
Si12 C55 1.865(3) . ?
N1 C2 1.442(3) . ?
N2 C11 1.443(3) . ?
N3 C20 1.446(3) . ?
N4 C29 1.443(3) . ?
N5 C38 1.444(3) . ?
N6 C47 1.449(3) . ?
C2 C7 1.387(4) . ?
C2 C3 1.388(4) . ?
C3 C4 1.390(4) . ?
C4 C5 1.385(5) . ?
C5 C6 1.375(5) . ?
C6 C7 1.392(4) . ?
C11 C12 1.388(4) . ?
C11 C16 1.396(4) . ?
C12 C13 1.388(4) . ?
C13 C14 1.388(4) . ?
C14 C15 1.377(4) . ?
C15 C16 1.389(4) . ?
C20 C21 1.386(4) . ?
C20 C25 1.390(4) . ?
C21 C22 1.384(4) . ?
C22 C23 1.380(4) . ?
C23 C24 1.384(4) . ?
C24 C25 1.386(4) . ?
C29 C30 1.390(4) . ?
C29 C34 1.395(4) . ?
C30 C31 1.391(4) . ?
C31 C32 1.379(4) . ?
C32 C33 1.383(4) . ?
C33 C34 1.390(4) . ?
C38 C39 1.388(4) . ?
C38 C43 1.391(4) . ?
C39 C40 1.391(4) . ?
C40 C41 1.383(5) . ?
C41 C42 1.384(5) . ?
C42 C43 1.387(4) . ?
C47 C48 1.387(4) . ?
C47 C52 1.389(4) . ?
C48 C49 1.390(4) . ?
C49 C50 1.377(4) . ?
C50 C51 1.377(4) . ?
C51 C52 1.387(4) . ?
C56 C57 1.500(5) . ?
C57 C58 1.386(4) . ?
C57 C62 1.386(5) . ?
C58 C59 1.376(5) . ?
C59 C60 1.389(5) . ?
C60 C61 1.385(5) . ?
C61 C62 1.385(5) . ?
C63 C64 1.500(5) . ?
C64 C65 1.371(5) . ?
C64 C69 1.384(5) . ?
C65 C66 1.390(5) . ?
C66 C67 1.367(6) . ?
C67 C68 1.371(6) . ?
C68 C69 1.372(5) . ?

loop_
_geom_torsion_atom_site_label_1
_geom_torsion_atom_site_label_2
_geom_torsion_atom_site_label_3
_geom_torsion_atom_site_label_4
_geom_torsion
_geom_torsion_site_symmetry_1
_geom_torsion_site_symmetry_2
_geom_torsion_site_symmetry_3
_geom_torsion_site_symmetry_4
_geom_torsion_publ_flag
Si1 Si2 N1 C2 132.06(17) . . . . ?
Si3 Si2 N1 C2 30.3(2) . . . . ?
I1 Si2 N1 C2 -103.36(18) . . . . ?
Si1 Si2 N1 Si7 -69.45(17) . . . . ?
Si3 Si2 N1 Si7 -171.19(9) . . . . ?
I1 Si2 N1 Si7 55.13(15) . . . . ?
C10 Si7 N1 C2 -171.96(19) . . . . ?
C9 Si7 N1 C2 -52.4(2) . . . . ?
C8 Si7 N1 C2 66.1(2) . . . . ?
C10 Si7 N1 Si2 28.83(19) . . . . ?
C9 Si7 N1 Si2 148.36(15) . . . . ?
C8 Si7 N1 Si2 -93.11(17) . . . . ?
Si2 Si3 N2 C11 104.05(18) . . . . ?
Si4 Si3 N2 C11 -22.8(2) . . . . ?
Si6 Si3 N2 C11 -125.16(17) . . . . ?
Si2 Si3 N2 Si8 -60.6(2) . . . . ?
Si4 Si3 N2 Si8 172.55(11) . . . . ?
Si6 Si3 N2 Si8 70.2(2) . . . . ?
C19 Si8 N2 C11 91.0(2) . . . . ?
C17 Si8 N2 C11 -146.62(18) . . . . ?
C18 Si8 N2 C11 -27.8(2) . . . . ?
C19 Si8 N2 Si3 -103.83(18) . . . . ?
C17 Si8 N2 Si3 18.5(2) . . . . ?
C18 Si8 N2 Si3 137.33(17) . . . . ?
Si1 Si4 N3 C20 160.22(15) . . . . ?
Si5 Si4 N3 C20 40.7(2) . . . . ?
Si3 Si4 N3 C20 -96.93(19) . . . . ?
Si1 Si4 N3 Si9 -28.8(2) . . . . ?
Si5 Si4 N3 Si9 -148.28(13) . . . . ?
Si3 Si4 N3 Si9 74.07(19) . . . . ?
C28 Si9 N3 C20 -173.49(18) . . . . ?
C26 Si9 N3 C20 65.8(2) . . . . ?
C27 Si9 N3 C20 -53.5(2) . . . . ?
C28 Si9 N3 Si4 15.2(2) . . . . ?
C26 Si9 N3 Si4 -105.51(19) . . . . ?
C27 Si9 N3 Si4 135.17(17) . . . . ?
C36 Si10 N4 C29 -46.3(2) . . . . ?
C37 Si10 N4 C29 -166.64(18) . . . . ?
C35 Si10 N4 C29 72.4(2) . . . . ?
C36 Si10 N4 Si5 134.26(16) . . . . ?
C37 Si10 N4 Si5 13.88(19) . . . . ?
C35 Si10 N4 Si5 -107.05(18) . . . . ?
N5 Si5 N4 C29 98.1(2) . . . . ?
Si4 Si5 N4 C29 -40.4(2) . . . . ?
Si6 Si5 N4 C29 -123.49(18) . . . . ?
N5 Si5 N4 Si10 -82.44(17) . . . . ?
Si4 Si5 N4 Si10 139.07(12) . . . . ?
Si6 Si5 N4 Si10 55.97(17) . . . . ?
N4 Si5 N5 C38 -32.9(2) . . . . ?
Si4 Si5 N5 C38 98.22(19) . . . . ?
Si6 Si5 N5 C38 -168.78(16) . . . . ?
N4 Si5 N5 Si11 147.59(17) . . . . ?
Si4 Si5 N5 Si11 -81.32(19) . . . . ?
Si6 Si5 N5 Si11 11.7(2) . . . . ?
C45 Si11 N5 C38 -164.48(18) . . . . ?
C44 Si11 N5 C38 72.7(2) . . . . ?
C46 Si11 N5 C38 -45.9(2) . . . . ?
C45 Si11 N5 Si5 15.1(2) . . . . ?
C44 Si11 N5 Si5 -107.75(19) . . . . ?
C46 Si11 N5 Si5 133.64(19) . . . . ?
Si1 Si6 N6 C47 154.74(15) . . . . ?
Si5 Si6 N6 C47 -82.5(2) . . . . ?
Si3 Si6 N6 C47 56.9(2) . . . . ?
Si1 Si6 N6 Si12 -23.0(2) . . . . ?
Si5 Si6 N6 Si12 99.77(17) . . . . ?
Si3 Si6 N6 Si12 -120.82(15) . . . . ?
C53 Si12 N6 C47 -165.23(18) . . . . ?
C54 Si12 N6 C47 -43.2(2) . . . . ?
C55 Si12 N6 C47 74.8(2) . . . . ?
C53 Si12 N6 Si6 12.6(2) . . . . ?
C54 Si12 N6 Si6 134.63(18) . . . . ?
C55 Si12 N6 Si6 -107.4(2) . . . . ?
Si2 N1 C2 C7 -117.0(2) . . . . ?
Si7 N1 C2 C7 82.3(3) . . . . ?
Si2 N1 C2 C3 65.2(3) . . . . ?
Si7 N1 C2 C3 -95.5(3) . . . . ?
C7 C2 C3 C4 1.4(4) . . . . ?
N1 C2 C3 C4 179.2(3) . . . . ?
C2 C3 C4 C5 -1.3(5) . . . . ?
C3 C4 C5 C6 0.6(5) . . . . ?
C4 C5 C6 C7 -0.1(5) . . . . ?
C3 C2 C7 C6 -0.8(4) . . . . ?
N1 C2 C7 C6 -178.7(2) . . . . ?
C5 C6 C7 C2 0.2(4) . . . . ?
Si3 N2 C11 C12 -69.7(3) . . . . ?
Si8 N2 C11 C12 97.5(3) . . . . ?
Si3 N2 C11 C16 115.9(2) . . . . ?
Si8 N2 C11 C16 -77.0(3) . . . . ?
C16 C11 C12 C13 0.8(4) . . . . ?
N2 C11 C12 C13 -173.7(2) . . . . ?
C11 C12 C13 C14 -0.1(4) . . . . ?
C12 C13 C14 C15 -0.6(4) . . . . ?
C13 C14 C15 C16 0.8(4) . . . . ?
C14 C15 C16 C11 -0.1(4) . . . . ?
C12 C11 C16 C15 -0.6(4) . . . . ?
N2 C11 C16 C15 173.8(2) . . . . ?
Si4 N3 C20 C21 76.3(3) . . . . ?
Si9 N3 C20 C21 -96.4(3) . . . . ?
Si4 N3 C20 C25 -107.2(2) . . . . ?
Si9 N3 C20 C25 80.2(3) . . . . ?
C25 C20 C21 C22 -1.0(4) . . . . ?
N3 C20 C21 C22 175.6(3) . . . . ?
C20 C21 C22 C23 -0.4(5) . . . . ?
C21 C22 C23 C24 0.7(5) . . . . ?
C22 C23 C24 C25 0.2(4) . . . . ?
C23 C24 C25 C20 -1.5(4) . . . . ?
C21 C20 C25 C24 1.9(4) . . . . ?
N3 C20 C25 C24 -174.7(2) . . . . ?
Si10 N4 C29 C30 -94.8(3) . . . . ?
Si5 N4 C29 C30 84.7(3) . . . . ?
Si10 N4 C29 C34 81.7(3) . . . . ?
Si5 N4 C29 C34 -98.8(3) . . . . ?
C34 C29 C30 C31 -0.1(4) . . . . ?
N4 C29 C30 C31 176.4(2) . . . . ?
C29 C30 C31 C32 0.0(4) . . . . ?
C30 C31 C32 C33 0.3(4) . . . . ?
C31 C32 C33 C34 -0.6(4) . . . . ?
C32 C33 C34 C29 0.5(4) . . . . ?
C30 C29 C34 C33 -0.1(4) . . . . ?
N4 C29 C34 C33 -176.7(2) . . . . ?
Si5 N5 C38 C39 -87.4(3) . . . . ?
Si11 N5 C38 C39 92.3(3) . . . . ?
Si5 N5 C38 C43 97.3(3) . . . . ?
Si11 N5 C38 C43 -83.1(3) . . . . ?
C43 C38 C39 C40 1.8(4) . . . . ?
N5 C38 C39 C40 -173.6(3) . . . . ?
C38 C39 C40 C41 -1.6(5) . . . . ?
C39 C40 C41 C42 0.6(5) . . . . ?
C40 C41 C42 C43 0.1(5) . . . . ?
C41 C42 C43 C38 0.1(4) . . . . ?
C39 C38 C43 C42 -1.1(4) . . . . ?
N5 C38 C43 C42 174.3(2) . . . . ?
Si6 N6 C47 C48 92.3(3) . . . . ?
Si12 N6 C47 C48 -89.5(3) . . . . ?
Si6 N6 C47 C52 -88.6(3) . . . . ?
Si12 N6 C47 C52 89.6(3) . . . . ?
C52 C47 C48 C49 2.0(4) . . . . ?
N6 C47 C48 C49 -178.9(2) . . . . ?
C47 C48 C49 C50 -1.9(4) . . . . ?
C48 C49 C50 C51 0.7(4) . . . . ?
C49 C50 C51 C52 0.3(4) . . . . ?
C50 C51 C52 C47 -0.2(4) . . . . ?
C48 C47 C52 C51 -0.9(4) . . . . ?
N6 C47 C52 C51 179.9(2) . . . . ?
C62 C57 C58 C59 0.2(5) . . . . ?
C56 C57 C58 C59 -179.2(3) . . . . ?
C57 C58 C59 C60 0.2(5) . . . . ?
C58 C59 C60 C61 -0.6(5) . . . . ?
C59 C60 C61 C62 0.6(5) . . . . ?
C60 C61 C62 C57 -0.2(5) . . . . ?
C58 C57 C62 C61 -0.2(5) . . . . ?
C56 C57 C62 C61 179.2(3) . . . . ?
C69 C64 C65 C66 -0.9(6) . . . . ?
C63 C64 C65 C66 179.4(4) . . . . ?
C64 C65 C66 C67 0.4(6) . . . . ?
C65 C66 C67 C68 0.3(6) . . . . ?
C66 C67 C68 C69 -0.6(6) . . . . ?
C67 C68 C69 C64 0.1(6) . . . . ?
C65 C64 C69 C68 0.6(6) . . . . ?
C63 C64 C69 C68 -179.7(4) . . . . ?
